data_4338958
loop_
_publ_author_name
'Singh, Priti'
'Fiedler, Jan'
'Z\'alis, Stanislav'
'Duboc, Carole'
'Niemeyer, Mark'
'Lissner, Falk'
'Schleid, Thomas'
'Kaim, Wolfgang'

_publ_section_title
;
 Spectroelectrochemistry and DFT analysis of a new {RuNO}n redox system
 with multifrequency EPR suggesting conformational isomerism in the
 {RuNO}7 state.
;
_journal_issue 22
_journal_name_full 'Inorganic chemistry'
_journal_page_first 9254
_journal_page_last 9261
_journal_paper_doi 10.1021/ic701206a
_journal_volume 46
_journal_year 2007
_chemical_formula_sum 'C25 H20 F12 N8 P2 Ru'
_chemical_formula_weight 823.50
_chemical_name_systematic
; 
 ? 
;
_space_group_IT_number 14
_symmetry_cell_setting monoclinic
_symmetry_space_group_name_Hall '-P 2yn'
_symmetry_space_group_name_H-M 'P 1 21/n 1'
_atom_sites_solution_hydrogens geom
_atom_sites_solution_primary direct
_atom_sites_solution_secondary difmap
_audit_creation_method SHELXL-97
_cell_angle_alpha 90.00
_cell_angle_beta 94.148(13)
_cell_angle_gamma 90.00
_cell_formula_units_Z 4
_cell_length_a 10.532(2)
_cell_length_b 12.828(3)
_cell_length_c 23.516(5)
_cell_measurement_reflns_used 47
_cell_measurement_temperature 173(2)
_cell_measurement_theta_max 12.0
_cell_measurement_theta_min 5.0
_cell_volume 3168.8(12)
_computing_structure_refinement 'SHELXL-97 (Sheldrick, 1997)'
_computing_structure_solution 'SHELXS-97 (Sheldrick, 1990)'
_diffrn_ambient_temperature 173(2)
_diffrn_measured_fraction_theta_full 0.996
_diffrn_measured_fraction_theta_max 0.996
_diffrn_measurement_device_type 'Siemens P4'
_diffrn_radiation_monochromator graphite
_diffrn_radiation_source 'fine-focus sealed tube'
_diffrn_radiation_type MoK\a
_diffrn_radiation_wavelength 0.71073
_diffrn_reflns_av_R_equivalents 0.0525
_diffrn_reflns_av_sigmaI/netI 0.1355
_diffrn_reflns_limit_h_max 13
_diffrn_reflns_limit_h_min 0
_diffrn_reflns_limit_k_max 16
_diffrn_reflns_limit_k_min 0
_diffrn_reflns_limit_l_max 29
_diffrn_reflns_limit_l_min -30
_diffrn_reflns_number 7278
_diffrn_reflns_theta_full 27.01
_diffrn_reflns_theta_max 27.01
_diffrn_reflns_theta_min 2.07
_diffrn_standards_decay_% 0.1
_diffrn_standards_interval_count 298
_diffrn_standards_number 2
_exptl_absorpt_coefficient_mu 0.699
_exptl_absorpt_correction_T_max 0.854
_exptl_absorpt_correction_T_min 0.632
_exptl_absorpt_correction_type psi-scan
_exptl_crystal_colour red
_exptl_crystal_density_diffrn 1.726
_exptl_crystal_density_method 'not measured'
_exptl_crystal_description needle
_exptl_crystal_F_000 1632
_exptl_crystal_size_max 0.50
_exptl_crystal_size_mid 0.12
_exptl_crystal_size_min 0.12
_refine_diff_density_max 0.950
_refine_diff_density_min -0.724
_refine_diff_density_rms 0.132
_refine_ls_extinction_method none
_refine_ls_goodness_of_fit_ref 1.003
_refine_ls_hydrogen_treatment noref
_refine_ls_matrix_type full
_refine_ls_number_parameters 434
_refine_ls_number_reflns 6905
_refine_ls_number_restraints 15
_refine_ls_restrained_S_all 1.004
_refine_ls_R_factor_all 0.1737
_refine_ls_R_factor_gt 0.0763
_refine_ls_shift/su_max 0.000
_refine_ls_shift/su_mean 0.000
_refine_ls_structure_factor_coef Fsqd
_refine_ls_weighting_details 'calc w=1/[\s^2^(Fo^2^)+(0.1050P)^2^] where P=(Fo^2^+2Fc^2^)/3'
_refine_ls_weighting_scheme calc
_refine_ls_wR_factor_gt 0.1759
_refine_ls_wR_factor_ref 0.2232
_reflns_number_gt 3364
_reflns_number_total 6905
_reflns_threshold_expression >2sigma(I)
_cod_data_source_file ic701206a-file006.cif
_cod_data_source_block sin04
_cod_original_cell_volume 3168.7(12)
_cod_original_sg_symbol_H-M P2(1)/n
_cod_database_code 4338958

loop_
_symmetry_equiv_pos_as_xyz
'x, y, z'
'-x+1/2, y+1/2, -z+1/2'
'-x, -y, -z'
'x-1/2, -y-1/2, z-1/2'

loop_
_atom_site_label
_atom_site_type_symbol
_atom_site_fract_x
_atom_site_fract_y
_atom_site_fract_z
_atom_site_U_iso_or_equiv
_atom_site_adp_type
_atom_site_occupancy
_atom_site_symmetry_multiplicity
_atom_site_calc_flag
_atom_site_refinement_flags
Ru Ru 1.50035(6) 0.74922(6) 0.88922(3) 0.02964(19) Uani 1 1 d .
N1 N 1.6570(7) 0.6580(5) 0.8802(3) 0.0348(16) Uani 1 1 d .
N2 N 1.3798(6) 0.6317(5) 0.8769(3) 0.0322(16) Uani 1 1 d .
N3 N 1.4873(6) 0.6995(6) 0.9734(3) 0.0348(16) Uani 1 1 d .
N4 N 1.4738(6) 0.7467(7) 0.8005(3) 0.0391(15) Uani 1 1 d .
N5 N 1.3588(6) 0.8548(5) 0.9021(3) 0.0311(16) Uani 1 1 d .
N6 N 1.6038(6) 0.8859(5) 0.9032(3) 0.0356(16) Uani 1 1 d .
N7 N 1.3234(7) 1.0279(6) 0.9351(4) 0.057(2) Uani 1 1 d .
N8 N 1.5808(7) 1.0643(6) 0.9317(5) 0.065(3) Uani 1 1 d .
C1 C 1.3381(8) 0.5839(7) 0.9233(4) 0.038(2) Uani 1 1 d .
C2 C 1.2455(9) 0.5055(8) 0.9151(5) 0.050(3) Uani 1 1 d .
H2A H 1.2147 0.4705 0.9469 0.060 Uiso 1 1 calc R
C3 C 1.2001(10) 0.4799(9) 0.8610(5) 0.062(3) Uani 1 1 d .
H3A H 1.1373 0.4270 0.8555 0.074 Uiso 1 1 calc R
C4 C 1.2434(10) 0.5293(8) 0.8144(5) 0.057(3) Uani 1 1 d .
H4A H 1.2102 0.5119 0.7769 0.068 Uiso 1 1 calc R
C5 C 1.3370(9) 0.6054(7) 0.8232(4) 0.041(2) Uani 1 1 d .
C6 C 1.4010(8) 0.6218(6) 0.9774(4) 0.0352(19) Uani 1 1 d .
C7 C 1.3749(9) 0.5803(7) 1.0300(4) 0.049(3) Uani 1 1 d .
H7A H 1.3133 0.5267 1.0324 0.059 Uiso 1 1 calc R
C8 C 1.4407(11) 0.6188(8) 1.0788(4) 0.056(3) Uani 1 1 d .
H8A H 1.4270 0.5906 1.1152 0.067 Uiso 1 1 calc R
C9 C 1.5261(10) 0.6986(8) 1.0734(4) 0.049(2) Uani 1 1 d .
H9A H 1.5702 0.7276 1.1063 0.059 Uiso 1 1 calc R
C10 C 1.5475(8) 0.7361(7) 1.0205(4) 0.041(2) Uani 1 1 d .
H10A H 1.6079 0.7905 1.0175 0.049 Uiso 1 1 calc R
C11 C 1.3969(10) 0.6695(8) 0.7799(4) 0.046(2) Uani 1 1 d .
C12 C 1.3772(13) 0.6487(9) 0.7218(5) 0.066(3) Uani 1 1 d .
H12A H 1.3184 0.5969 0.7078 0.079 Uiso 1 1 calc R
C13 C 1.4456(14) 0.7055(11) 0.6860(5) 0.074(4) Uani 1 1 d .
H13A H 1.4373 0.6901 0.6464 0.088 Uiso 1 1 calc R
C14 C 1.5260(13) 0.7839(10) 0.7048(5) 0.068(3) Uani 1 1 d .
H14A H 1.5715 0.8243 0.6792 0.082 Uiso 1 1 calc R
C15 C 1.5375(10) 0.8015(8) 0.7630(4) 0.053(3) Uani 1 1 d .
H15A H 1.5934 0.8551 0.7772 0.063 Uiso 1 1 calc R
C16 C 1.3979(8) 0.9522(7) 0.9191(4) 0.040(2) Uani 1 1 d .
C17 C 1.2312(8) 0.8370(7) 0.8986(4) 0.041(2) Uani 1 1 d .
H17A H 1.1987 0.7717 0.8853 0.050 Uiso 1 1 calc R
C18 C 1.1501(9) 0.9127(8) 0.9143(5) 0.053(3) Uani 1 1 d .
H18A H 1.0611 0.8998 0.9129 0.064 Uiso 1 1 calc R
C19 C 1.1971(9) 1.0061(8) 0.9317(5) 0.060(3) Uani 1 1 d .
H19A H 1.1395 1.0586 0.9421 0.072 Uiso 1 1 calc R
C20 C 1.5372(8) 0.9690(7) 0.9183(4) 0.039(2) Uani 1 1 d .
C21 C 1.7306(9) 0.9035(8) 0.8980(5) 0.052(3) Uani 1 1 d .
H21A H 1.7837 0.8482 0.8872 0.063 Uiso 1 1 calc R
C22 C 1.7812(10) 1.0006(8) 0.9085(6) 0.071(4) Uani 1 1 d .
H22A H 1.8684 1.0136 0.9033 0.085 Uiso 1 1 calc R
C23 C 1.7056(10) 1.0782(9) 0.9263(6) 0.080(4) Uani 1 1 d .
H23A H 1.7424 1.1444 0.9352 0.096 Uiso 1 1 calc R
C24 C 1.7431(9) 0.6127(7) 0.8709(4) 0.042(2) Uani 1 1 d .
C25 C 1.8586(11) 0.5538(9) 0.8600(6) 0.073(4) Uani 1 1 d .
H25A H 1.9329 0.5998 0.8650 0.110 Uiso 1 1 calc R
H25B H 1.8512 0.5269 0.8209 0.110 Uiso 1 1 calc R
H25C H 1.8688 0.4955 0.8869 0.110 Uiso 1 1 calc R
P1 P 1.5201(3) 0.2116(2) 0.48661(12) 0.0492(7) Uani 1 1 d .
F11 F 1.6452(6) 0.2300(5) 0.4548(4) 0.098(3) Uani 1 1 d .
F12 F 1.4664(9) 0.1525(8) 0.4328(4) 0.120(3) Uani 1 1 d .
F13 F 1.5749(11) 0.1051(6) 0.5093(4) 0.133(4) Uani 1 1 d .
F14 F 1.3923(8) 0.1964(7) 0.5153(4) 0.117(3) Uani 1 1 d .
F15 F 1.5787(9) 0.2678(7) 0.5401(4) 0.141(4) Uani 1 1 d .
F16 F 1.4696(7) 0.3209(6) 0.4641(4) 0.102(3) Uani 1 1 d .
P2 P 0.9666(5) 0.8315(4) 0.75914(18) 0.1092(16) Uani 1 1 d D
F21 F 1.0266(16) 0.7533(9) 0.8021(6) 0.213(8) Uani 1 1 d D
F22 F 0.9507(14) 0.9123(11) 0.8062(5) 0.186(5) Uani 1 1 d D
F23 F 0.8445(12) 0.7775(15) 0.7698(12) 0.321(13) Uani 1 1 d D
F24 F 0.994(3) 0.7579(17) 0.7127(6) 0.349(15) Uani 1 1 d D
F25 F 0.913(3) 0.9119(14) 0.7162(5) 0.362(16) Uani 1 1 d D
F26 F 1.0983(17) 0.8772(16) 0.7608(11) 0.372(16) Uani 1 1 d D

loop_
_atom_site_aniso_label
_atom_site_aniso_U_11
_atom_site_aniso_U_22
_atom_site_aniso_U_33
_atom_site_aniso_U_23
_atom_site_aniso_U_13
_atom_site_aniso_U_12
Ru 0.0245(3) 0.0254(3) 0.0393(3) -0.0011(4) 0.0042(2) 0.0004(4)
N1 0.034(4) 0.030(4) 0.041(4) -0.003(3) 0.009(3) 0.004(3)
N2 0.026(4) 0.029(4) 0.042(4) -0.006(3) 0.003(3) -0.002(3)
N3 0.027(4) 0.034(4) 0.044(4) -0.005(3) 0.003(3) 0.009(3)
N4 0.037(3) 0.039(4) 0.041(4) 0.001(4) -0.002(3) 0.003(4)
N5 0.028(4) 0.029(4) 0.036(4) 0.000(3) 0.003(3) -0.005(3)
N6 0.030(4) 0.029(4) 0.047(4) -0.007(3) 0.001(3) 0.004(3)
N7 0.028(4) 0.041(5) 0.101(7) -0.016(5) -0.002(4) 0.005(4)
N8 0.026(4) 0.036(5) 0.131(9) -0.020(5) -0.003(5) -0.004(4)
C1 0.036(5) 0.030(5) 0.050(6) 0.006(4) 0.018(4) 0.008(4)
C2 0.033(5) 0.044(6) 0.076(7) -0.004(5) 0.016(5) 0.000(5)
C3 0.040(5) 0.059(7) 0.085(9) -0.022(6) 0.005(6) -0.023(5)
C4 0.045(6) 0.051(6) 0.074(8) -0.024(6) -0.001(5) -0.012(5)
C5 0.040(5) 0.035(5) 0.049(6) -0.008(4) 0.003(4) 0.000(4)
C6 0.029(4) 0.034(4) 0.044(5) -0.001(4) 0.013(4) 0.005(4)
C7 0.046(6) 0.040(5) 0.065(7) -0.001(5) 0.024(5) 0.000(4)
C8 0.075(8) 0.051(6) 0.044(6) 0.008(5) 0.012(5) 0.007(6)
C9 0.058(6) 0.046(6) 0.042(6) -0.006(5) -0.012(5) 0.015(5)
C10 0.040(4) 0.036(6) 0.046(5) -0.002(4) -0.003(4) 0.011(4)
C11 0.052(6) 0.042(5) 0.045(6) -0.002(4) 0.000(5) 0.000(5)
C12 0.087(9) 0.063(7) 0.045(6) -0.009(5) -0.012(6) -0.011(7)
C13 0.103(10) 0.083(8) 0.033(6) 0.006(6) -0.012(6) -0.009(8)
C14 0.092(9) 0.072(8) 0.041(6) 0.013(5) 0.006(6) -0.004(7)
C15 0.056(6) 0.046(6) 0.056(7) 0.002(5) 0.002(5) 0.003(5)
C16 0.035(5) 0.026(4) 0.058(6) -0.003(4) -0.003(4) 0.006(4)
C17 0.028(4) 0.040(5) 0.056(6) -0.005(4) 0.001(4) -0.001(4)
C18 0.027(5) 0.042(6) 0.091(8) 0.000(5) 0.004(5) 0.000(4)
C19 0.028(5) 0.049(6) 0.103(9) -0.004(6) 0.008(6) 0.002(5)
C20 0.023(4) 0.034(5) 0.059(6) -0.006(4) -0.005(4) 0.005(4)
C21 0.028(5) 0.042(6) 0.086(8) -0.010(5) 0.004(5) -0.008(4)
C22 0.033(5) 0.044(6) 0.137(12) -0.021(7) 0.010(6) -0.003(5)
C23 0.033(6) 0.043(6) 0.166(14) -0.025(7) 0.014(7) -0.005(5)
C24 0.053(6) 0.028(4) 0.045(6) 0.002(4) 0.011(5) 0.006(5)
C25 0.061(7) 0.057(7) 0.106(10) 0.000(7) 0.036(7) 0.025(6)
P1 0.0520(16) 0.0421(13) 0.0535(17) -0.0028(12) 0.0035(13) -0.0102(12)
F11 0.050(4) 0.068(5) 0.180(8) 0.015(5) 0.034(5) 0.006(3)
F12 0.108(7) 0.159(9) 0.093(6) -0.054(6) 0.013(5) -0.035(6)
F13 0.244(12) 0.067(5) 0.094(6) 0.023(4) 0.063(7) 0.053(7)
F14 0.123(7) 0.105(6) 0.134(7) -0.019(6) 0.086(6) -0.048(6)
F15 0.129(8) 0.141(8) 0.140(8) -0.076(7) -0.078(7) 0.054(7)
F16 0.058(4) 0.095(6) 0.159(8) 0.070(5) 0.042(5) 0.033(4)
P2 0.130(4) 0.141(4) 0.061(2) 0.003(3) 0.039(3) -0.016(4)
F21 0.287(19) 0.151(11) 0.183(12) 0.050(9) -0.112(12) -0.100(12)
F22 0.223(15) 0.225(14) 0.111(9) -0.049(9) 0.008(9) 0.008(12)
F23 0.100(10) 0.27(2) 0.59(4) -0.08(2) 0.005(17) -0.019(12)
F24 0.53(4) 0.41(3) 0.108(10) -0.111(14) 0.006(15) 0.21(3)
F25 0.72(5) 0.28(2) 0.076(8) 0.013(10) -0.070(16) 0.20(3)
F26 0.34(3) 0.27(2) 0.55(4) 0.00(3) 0.30(3) -0.14(2)

loop_
_atom_type_symbol
_atom_type_description
_atom_type_scat_dispersion_real
_atom_type_scat_dispersion_imag
_atom_type_scat_source
C C 0.0033 0.0016 'International Tables Vol C Tables 4.2.6.8 and 6.1.1.4'
H H 0.0000 0.0000 'International Tables Vol C Tables 4.2.6.8 and 6.1.1.4'
N N 0.0061 0.0033 'International Tables Vol C Tables 4.2.6.8 and 6.1.1.4'
F F 0.0171 0.0103 'International Tables Vol C Tables 4.2.6.8 and 6.1.1.4'
P P 0.1023 0.0942 'International Tables Vol C Tables 4.2.6.8 and 6.1.1.4'
Ru Ru -1.2594 0.8363 'International Tables Vol C Tables 4.2.6.8 and 6.1.1.4'

loop_
_geom_angle_atom_site_label_1
_geom_angle_atom_site_label_2
_geom_angle_atom_site_label_3
_geom_angle
N2 Ru N1 93.6(3)
N2 Ru N5 93.4(3)
N1 Ru N5 172.8(3)
N2 Ru N6 171.7(3)
N1 Ru N6 94.7(3)
N5 Ru N6 78.3(3)
N2 Ru N4 78.7(3)
N1 Ru N4 86.5(3)
N5 Ru N4 96.4(3)
N6 Ru N4 101.6(3)
N2 Ru N3 79.7(3)
N1 Ru N3 91.8(3)
N5 Ru N3 87.9(3)
N6 Ru N3 100.2(3)
N4 Ru N3 158.2(3)
C24 N1 Ru 173.9(8)
C1 N2 C5 122.3(8)
C1 N2 Ru 118.0(6)
C5 N2 Ru 119.6(6)
C10 N3 C6 119.1(8)
C10 N3 Ru 128.6(6)
C6 N3 Ru 112.3(6)
C15 N4 C11 117.7(8)
C15 N4 Ru 127.7(7)
C11 N4 Ru 113.8(6)
C17 N5 C16 116.5(7)
C17 N5 Ru 127.3(6)
C16 N5 Ru 116.1(6)
C20 N6 C21 115.2(8)
C20 N6 Ru 115.8(6)
C21 N6 Ru 129.0(6)
C16 N7 C19 115.6(9)
C20 N8 C23 114.9(9)
N2 C1 C2 118.5(9)
N2 C1 C6 113.3(8)
C2 C1 C6 128.2(9)
C3 C2 C1 119.5(10)
C2 C3 C4 121.3(10)
C3 C4 C5 118.5(10)
N2 C5 C4 119.9(9)
N2 C5 C11 111.9(8)
C4 C5 C11 128.1(9)
N3 C6 C7 121.2(9)
N3 C6 C1 116.4(7)
C7 C6 C1 122.4(8)
C8 C7 C6 118.7(9)
C9 C8 C7 118.5(9)
C10 C9 C8 119.9(9)
N3 C10 C9 122.4(9)
N4 C11 C12 122.5(10)
N4 C11 C5 115.8(8)
C12 C11 C5 121.7(9)
C13 C12 C11 117.1(11)
C12 C13 C14 122.6(11)
C13 C14 C15 116.6(11)
N4 C15 C14 123.4(10)
N7 C16 N5 125.7(8)
N7 C16 C20 120.3(8)
N5 C16 C20 114.0(7)
N5 C17 C18 120.1(8)
C19 C18 C17 119.5(9)
C18 C19 N7 122.5(10)
N8 C20 N6 127.8(8)
N8 C20 C16 117.0(8)
N6 C20 C16 115.2(8)
N6 C21 C22 120.2(9)
C23 C22 C21 119.4(10)
N8 C23 C22 122.2(10)
N1 C24 C25 178.5(12)
F15 P1 F12 177.6(6)
F15 P1 F14 90.7(6)
F12 P1 F14 91.0(5)
F15 P1 F13 90.8(5)
F12 P1 F13 87.5(6)
F14 P1 F13 93.0(6)
F15 P1 F16 87.9(5)
F12 P1 F16 93.8(6)
F14 P1 F16 88.6(5)
F13 P1 F16 177.9(6)
F15 P1 F11 91.0(6)
F12 P1 F11 87.3(5)
F14 P1 F11 176.9(6)
F13 P1 F11 89.6(5)
F16 P1 F11 88.9(4)
F24 P2 F23 92.3(14)
F24 P2 F26 92.4(14)
F23 P2 F26 167.8(14)
F24 P2 F25 91.4(10)
F23 P2 F25 98.3(15)
F26 P2 F25 92.8(14)
F24 P2 F21 88.6(10)
F23 P2 F21 84.5(10)
F26 P2 F21 84.4(11)
F25 P2 F21 177.1(15)
F24 P2 F22 174.7(14)
F23 P2 F22 93.0(10)
F26 P2 F22 82.3(11)
F25 P2 F22 88.1(8)
F21 P2 F22 91.6(8)

loop_
_geom_bond_atom_site_label_1
_geom_bond_atom_site_label_2
_geom_bond_distance
Ru N2 1.979(7)
Ru N1 2.046(7)
Ru N5 2.053(7)
Ru N6 2.078(7)
Ru N4 2.086(7)
Ru N3 2.094(7)
N1 C24 1.112(11)
N2 C1 1.352(11)
N2 C5 1.352(11)
N3 C10 1.323(11)
N3 C6 1.357(11)
N4 C15 1.343(13)
N4 C11 1.347(12)
N5 C17 1.360(11)
N5 C16 1.366(10)
N6 C20 1.338(10)
N6 C21 1.368(11)
N7 C16 1.320(11)
N7 C19 1.356(12)
N8 C20 1.336(11)
N8 C23 1.342(12)
C1 C2 1.404(13)
C1 C6 1.473(13)
C2 C3 1.367(15)
C3 C4 1.372(15)
C4 C5 1.393(13)
C5 C11 1.485(13)
C6 C7 1.392(12)
C7 C8 1.389(14)
C8 C9 1.375(15)
C9 C10 1.367(13)
C11 C12 1.393(14)
C12 C13 1.359(16)
C13 C14 1.368(17)
C14 C15 1.385(14)
C16 C20 1.484(12)
C17 C18 1.361(12)
C18 C19 1.349(14)
C21 C22 1.371(13)
C22 C23 1.359(14)
C24 C25 1.470(13)
P1 F15 1.541(8)
P1 F12 1.547(8)
P1 F14 1.560(8)
P1 F13 1.562(8)
P1 F16 1.578(7)
P1 F11 1.580(7)
P2 F24 1.486(10)
P2 F23 1.498(12)
P2 F26 1.503(13)
P2 F25 1.522(11)
P2 F21 1.528(10)
P2 F22 1.533(10)
